data_4109036
loop_
_publ_author_name
'Javier Adrio'
'Juan C. Carretero'

_publ_section_title
;
 Butenolide Synthesis by Molybdenum-Mediated Hetero-Pauson-Khand Reaction
 of Alkynyl Aldehydes
;
_journal_name_full 'Journal of the American Chemical Society'
_journal_page_first 778
_journal_page_last 779
_journal_paper_doi 10.1021/ja0684186
_journal_volume 129
_journal_year 2007
_chemical_absolute_configuration unk
_chemical_formula_sum 'C20 H25 N O4'
_chemical_formula_weight 343.41
_chemical_name_systematic
;
 ?
;
_space_group_IT_number 1
_symmetry_cell_setting triclinic
_symmetry_space_group_name_Hall 'P 1'
_symmetry_space_group_name_H-M 'P 1'
_atom_sites_solution_hydrogens geom
_atom_sites_solution_primary direct
_atom_sites_solution_secondary difmap
_audit_creation_method SHELXL-97
_cell_angle_alpha 99.621(18)
_cell_angle_beta 97.890(19)
_cell_angle_gamma 93.099(17)
_cell_formula_units_Z 1
_cell_length_a 6.325(5)
_cell_length_b 6.363(5)
_cell_length_c 11.963(9)
_cell_measurement_reflns_used 2084
_cell_measurement_temperature 100(2)
_cell_measurement_theta_max 34.04
_cell_measurement_theta_min 3.26
_cell_volume 468.7(6)
_computing_cell_refinement 'Bruker-Nonius Apex v1.0-22 2002'
_computing_data_collection 'Bruker-Nonius Apex v1.0-22 2002'
_computing_data_reduction 'SAINT+ Version 7.06A Bruker-Nonius, 2004'
_computing_molecular_graphics 'Shelxtl Version 6.12 (Sheldrick, 2001)'
_computing_publication_material 'Shelxtl Version 6.12 (Sheldrick, 2001)'
_computing_structure_refinement 'Shelxtl Version 6.12 (Sheldrick, 2001)'
_computing_structure_solution 'Shelxtl Version 6.12 (Sheldrick, 2001)'
_diffrn_ambient_temperature 100(2)
_diffrn_detector_area_resol_mean 512
_diffrn_detector_type '4K CCD area detector APEX II'
_diffrn_measured_fraction_theta_full 0.825
_diffrn_measured_fraction_theta_max 0.825
_diffrn_measurement_device_type 'Kappa 4-axis goniometer bruker-nonius'
_diffrn_measurement_method
;
 Fullsphere data collection, phi and omega scans
;
_diffrn_measurement_specimen_support 'magnetic support whith 10 micron nylon fiber cryoloop'
_diffrn_radiation_monochromator 'Multilayer Montel 200 mirrors'
_diffrn_radiation_type MoK\a
_diffrn_radiation_wavelength 0.71073
_diffrn_reflns_av_R_equivalents 0.0000
_diffrn_reflns_av_sigmaI/netI 0.0482
_diffrn_reflns_limit_h_max 8
_diffrn_reflns_limit_h_min -8
_diffrn_reflns_limit_k_max 8
_diffrn_reflns_limit_k_min -8
_diffrn_reflns_limit_l_max 16
_diffrn_reflns_limit_l_min 0
_diffrn_reflns_number 1967
_diffrn_reflns_theta_full 28.48
_diffrn_reflns_theta_max 28.48
_diffrn_reflns_theta_min 3.26
_diffrn_source 'rotating anode X-ray tube'
_diffrn_source_current 90
_diffrn_source_power 50
_diffrn_source_size '3 mm x 0.3 mm fine focus'
_diffrn_source_type 'Bruker-Nonius FR 591'
_exptl_absorpt_coefficient_mu 0.084
_exptl_absorpt_correction_T_max 1.000000
_exptl_absorpt_correction_T_min 0.850403
_exptl_absorpt_correction_type empirical
_exptl_absorpt_process_details
; 
 SADABS Version 2.1 2003 Bruker-Nonius
 Blessing, Acta Cryst. (1995) A51 33-38
;
_exptl_crystal_colour colorless
_exptl_crystal_density_diffrn 1.217
_exptl_crystal_description Plate
_exptl_crystal_F_000 184
_exptl_crystal_size_max 0.10
_exptl_crystal_size_mid 0.10
_exptl_crystal_size_min 0.01
_refine_diff_density_max 0.974
_refine_diff_density_min -0.548
_refine_diff_density_rms 0.158
_refine_ls_abs_structure_details 'Flack H D (1983), Acta Cryst. A39, 876-881'
_refine_ls_abs_structure_Flack 0(3)
_refine_ls_extinction_method none
_refine_ls_goodness_of_fit_ref 1.223
_refine_ls_hydrogen_treatment noref
_refine_ls_matrix_type full
_refine_ls_number_parameters 231
_refine_ls_number_reflns 1967
_refine_ls_number_restraints 9
_refine_ls_restrained_S_all 1.234
_refine_ls_R_factor_all 0.1104
_refine_ls_R_factor_gt 0.0992
_refine_ls_shift/su_max 0.000
_refine_ls_shift/su_mean 0.000
_refine_ls_structure_factor_coef Fsqd
_refine_ls_weighting_details 'calc w=1/[\s^2^(Fo^2^)+(0.2000P)^2^+0.0000P] where P=(Fo^2^+2Fc^2^)/3'
_refine_ls_weighting_scheme calc
_refine_ls_wR_factor_gt 0.2531
_refine_ls_wR_factor_ref 0.2676
_reflns_number_gt 1701
_reflns_number_total 1967
_reflns_threshold_expression >2sigma(I)
_cod_data_source_file ja0684186si20061123_121200.cif
_cod_data_source_block jas4p1
_cod_database_code 4109036

loop_
_symmetry_equiv_pos_as_xyz
'x, y, z'

loop_
_atom_site_label
_atom_site_type_symbol
_atom_site_fract_x
_atom_site_fract_y
_atom_site_fract_z
_atom_site_U_iso_or_equiv
_atom_site_adp_type
_atom_site_occupancy
_atom_site_symmetry_multiplicity
_atom_site_calc_flag
_atom_site_refinement_flags
N1 N 0.6898(8) 0.0025(6) 0.9679(5) 0.0200(11) Uani 1 1 d .
O1 O 0.2072(6) -0.1310(5) 0.7609(4) 0.0235(10) Uani 1 1 d .
C1 C 0.4591(8) -0.0818(7) 0.9506(5) 0.0191(12) Uani 1 1 d .
H1A H 0.3705 0.0382 0.9751 0.023 Uiso 1 1 calc R
O2 O 0.0582(8) 0.0309(6) 0.6210(5) 0.0299(12) Uani 1 1 d .
C2 C 0.4188(9) -0.1411(7) 0.8174(5) 0.0197(12) Uani 1 1 d .
H2A H 0.4708 -0.2846 0.7923 0.024 Uiso 1 1 calc R
O3 O 0.9939(8) 0.1676(6) 1.0734(4) 0.0285(11) Uani 1 1 d .
C3 C 0.2153(9) 0.0107(7) 0.6846(5) 0.0195(13) Uani 1 1 d .
O4 O 0.7140(7) 0.0651(6) 1.1602(4) 0.0273(11) Uani 1 1 d .
C4 C 0.4340(8) 0.1208(7) 0.7029(5) 0.0172(11) Uani 1 1 d .
C5 C 0.5522(9) 0.0279(7) 0.7813(5) 0.0160(10) Uani 1 1 d U
C6 C 0.7555(9) 0.0689(7) 0.8621(5) 0.0222(13) Uani 1 1 d .
H6A H 0.8079 0.2219 0.8765 0.027 Uiso 1 1 calc R
H6B H 0.8679 -0.0187 0.8332 0.027 Uiso 1 1 calc R
C7 C 0.4122(9) -0.2668(8) 1.0144(5) 0.0216(12) Uani 1 1 d .
H7A H 0.4204 -0.2060 1.0977 0.026 Uiso 1 1 calc R
C8 C 0.1829(10) -0.3645(8) 0.9695(6) 0.0288(15) Uani 1 1 d .
H8A H 0.0862 -0.2498 0.9655 0.043 Uiso 1 1 calc R
H8B H 0.1379 -0.4564 1.0214 0.043 Uiso 1 1 calc R
H8C H 0.1781 -0.4498 0.8928 0.043 Uiso 1 1 calc R
C9 C 0.5711(11) -0.4381(8) 1.0025(6) 0.0314(16) Uani 1 1 d .
H9A H 0.5321 -0.5522 1.0434 0.047 Uiso 1 1 calc R
H9B H 0.7156 -0.3745 1.0352 0.047 Uiso 1 1 calc R
H9C H 0.5678 -0.4977 0.9212 0.047 Uiso 1 1 calc R
C10 C 0.4939(9) 0.3002(7) 0.6476(5) 0.0193(12) Uani 1 1 d .
C11 C 0.3421(10) 0.3982(7) 0.5831(5) 0.0247(14) Uani 1 1 d .
H11A H 0.1956 0.3466 0.5721 0.030 Uiso 1 1 calc R
C12 C 0.4037(11) 0.5728(7) 0.5341(5) 0.0260(14) Uani 1 1 d .
H12A H 0.2991 0.6359 0.4882 0.031 Uiso 1 1 calc R
C13 C 0.6145(10) 0.6540(7) 0.5518(5) 0.0245(13) Uani 1 1 d .
H13A H 0.6544 0.7746 0.5198 0.029 Uiso 1 1 calc R
C14 C 0.7671(11) 0.5592(8) 0.6161(6) 0.0256(13) Uani 1 1 d .
H14A H 0.9123 0.6154 0.6286 0.031 Uiso 1 1 calc R
C15 C 0.7096(10) 0.3800(8) 0.6635(5) 0.0240(13) Uani 1 1 d .
H15A H 0.8161 0.3133 0.7061 0.029 Uiso 1 1 calc R
C16 C 0.8133(10) 0.0853(7) 1.0689(6) 0.0218(12) Uani 1 1 d .
C17 C 0.8257(11) 0.1278(9) 1.2774(6) 0.0274(14) Uani 1 1 d .
C18 C 0.8919(12) 0.3683(9) 1.3034(6) 0.0335(16) Uani 1 1 d .
H18A H 0.7714 0.4464 1.2764 0.050 Uiso 1 1 calc R
H18B H 1.0135 0.3978 1.2641 0.050 Uiso 1 1 calc R
H18C H 0.9333 0.4143 1.3863 0.050 Uiso 1 1 calc R
C19 C 0.6545(15) 0.0777(12) 1.3514(6) 0.0395(18) Uani 1 1 d .
H19A H 0.5364 0.1692 1.3402 0.059 Uiso 1 1 calc R
H19B H 0.7183 0.1046 1.4323 0.059 Uiso 1 1 calc R
H19C H 0.5999 -0.0727 1.3285 0.059 Uiso 1 1 calc R
C20 C 1.0152(15) -0.0042(11) 1.2968(8) 0.0406(18) Uani 1 1 d .
H20A H 1.1268 0.0382 1.2539 0.061 Uiso 1 1 calc R
H20B H 0.9694 -0.1561 1.2704 0.061 Uiso 1 1 calc R
H20C H 1.0720 0.0200 1.3788 0.061 Uiso 1 1 calc R

loop_
_atom_site_aniso_label
_atom_site_aniso_U_11
_atom_site_aniso_U_22
_atom_site_aniso_U_33
_atom_site_aniso_U_23
_atom_site_aniso_U_13
_atom_site_aniso_U_12
N1 0.006(2) 0.0098(17) 0.048(3) 0.0112(16) 0.008(2) 0.0037(14)
O1 0.013(2) 0.0106(16) 0.052(2) 0.0112(15) 0.012(2) 0.0030(13)
C1 0.003(2) 0.0045(19) 0.053(3) 0.0094(18) 0.009(3) 0.0032(15)
O2 0.013(3) 0.0166(18) 0.063(3) 0.0129(17) 0.008(3) 0.0019(14)
C2 0.009(3) 0.0051(18) 0.048(3) 0.0105(18) 0.009(3) 0.0041(16)
O3 0.017(2) 0.0137(17) 0.058(3) 0.0100(16) 0.011(2) 0.0022(14)
C3 0.006(3) 0.0078(19) 0.047(3) 0.0073(18) 0.007(3) 0.0011(16)
O4 0.019(2) 0.0145(17) 0.051(3) 0.0086(15) 0.012(2) 0.0010(14)
C4 0.006(3) 0.0076(18) 0.040(3) 0.0046(17) 0.007(3) 0.0051(15)
C5 0.010(2) 0.0083(16) 0.032(2) 0.0066(14) 0.0053(19) 0.0066(14)
C6 0.012(3) 0.0094(19) 0.050(3) 0.0103(19) 0.016(3) 0.0032(17)
C7 0.015(3) 0.010(2) 0.044(3) 0.0108(18) 0.011(3) 0.0052(17)
C8 0.013(3) 0.016(2) 0.062(4) 0.019(2) 0.009(3) -0.0019(19)
C9 0.025(3) 0.009(2) 0.068(4) 0.016(2) 0.020(4) 0.0089(19)
C10 0.016(3) 0.0063(19) 0.039(3) 0.0068(18) 0.010(3) 0.0061(16)
C11 0.016(3) 0.009(2) 0.054(4) 0.009(2) 0.014(3) 0.0048(18)
C12 0.029(4) 0.008(2) 0.044(3) 0.0089(19) 0.008(3) 0.003(2)
C13 0.018(3) 0.009(2) 0.050(3) 0.0119(19) 0.009(3) 0.0047(18)
C14 0.020(3) 0.014(2) 0.046(3) 0.007(2) 0.014(3) 0.0024(19)
C15 0.018(3) 0.014(2) 0.044(3) 0.0089(19) 0.012(3) 0.0043(18)
C16 0.013(3) 0.0089(19) 0.047(3) 0.0114(18) 0.006(3) 0.0080(17)
C17 0.023(3) 0.018(2) 0.045(3) 0.011(2) 0.007(3) 0.006(2)
C18 0.031(4) 0.016(2) 0.053(4) 0.006(2) 0.008(4) -0.002(2)
C19 0.041(5) 0.035(3) 0.042(4) 0.006(3) 0.012(4) -0.008(3)
C20 0.041(5) 0.022(3) 0.061(4) 0.014(3) 0.006(4) 0.008(3)

loop_
_atom_type_symbol
_atom_type_description
_atom_type_scat_dispersion_real
_atom_type_scat_dispersion_imag
_atom_type_scat_source
C C 0.0033 0.0016 'International Tables Vol C Tables 4.2.6.8 and 6.1.1.4'
H H 0.0000 0.0000 'International Tables Vol C Tables 4.2.6.8 and 6.1.1.4'
N N 0.0061 0.0033 'International Tables Vol C Tables 4.2.6.8 and 6.1.1.4'
O O 0.0106 0.0060 'International Tables Vol C Tables 4.2.6.8 and 6.1.1.4'

loop_
_geom_angle_atom_site_label_1
_geom_angle_atom_site_label_2
_geom_angle_atom_site_label_3
_geom_angle
C16 N1 C1 126.8(5)
C16 N1 C6 116.9(4)
C1 N1 C6 112.6(5)
C3 O1 C2 108.3(4)
N1 C1 C7 114.9(5)
N1 C1 C2 99.5(4)
C7 C1 C2 115.2(4)
O1 C2 C5 105.6(4)
O1 C2 C1 117.6(4)
C5 C2 C1 103.2(4)
O2 C3 O1 119.8(4)
O2 C3 C4 131.0(5)
O1 C3 C4 109.2(5)
C16 O4 C17 121.3(5)
C5 C4 C10 129.8(5)
C5 C4 C3 105.9(4)
C10 C4 C3 124.2(5)
C4 C5 C6 140.0(4)
C4 C5 C2 110.4(5)
C6 C5 C2 107.7(4)
C5 C6 N1 101.9(4)
C9 C7 C8 110.6(5)
C9 C7 C1 113.1(4)
C8 C7 C1 108.5(5)
C11 C10 C15 119.0(5)
C11 C10 C4 121.8(5)
C15 C10 C4 119.2(5)
C10 C11 C12 120.4(5)
C13 C12 C11 120.7(6)
C12 C13 C14 119.6(5)
C13 C14 C15 120.6(6)
C10 C15 C14 119.7(6)
O3 C16 O4 125.6(6)
O3 C16 N1 121.9(5)
O4 C16 N1 112.5(5)
O4 C17 C20 110.4(5)
O4 C17 C18 110.5(5)
C20 C17 C18 112.0(6)
O4 C17 C19 103.4(6)
C20 C17 C19 110.8(6)
C18 C17 C19 109.4(5)

loop_
_geom_bond_atom_site_label_1
_geom_bond_atom_site_label_2
_geom_bond_distance
N1 C16 1.354(9)
N1 C1 1.502(7)
N1 C6 1.502(7)
O1 C3 1.390(7)
O1 C2 1.424(7)
C1 C7 1.543(7)
C1 C2 1.556(9)
O2 C3 1.193(8)
C2 C5 1.488(6)
O3 C16 1.221(7)
C3 C4 1.488(7)
O4 C16 1.353(7)
O4 C17 1.462(9)
C4 C5 1.352(8)
C4 C10 1.470(6)
C5 C6 1.481(9)
C7 C9 1.525(8)
C7 C8 1.535(8)
C10 C11 1.389(9)
C10 C15 1.406(8)
C11 C12 1.401(6)
C12 C13 1.379(9)
C13 C14 1.379(10)
C14 C15 1.408(7)
C17 C20 1.514(11)
C17 C18 1.533(8)
C17 C19 1.541(9)

loop_
_geom_torsion_atom_site_label_1
_geom_torsion_atom_site_label_2
_geom_torsion_atom_site_label_3
_geom_torsion_atom_site_label_4
_geom_torsion
C16 N1 C1 C7 -58.4(6)
C6 N1 C1 C7 144.3(4)
C16 N1 C1 C2 178.0(4)
C6 N1 C1 C2 20.7(5)
C3 O1 C2 C5 7.5(5)
C3 O1 C2 C1 121.9(4)
N1 C1 C2 O1 -150.7(4)
C7 C1 C2 O1 85.9(5)
N1 C1 C2 C5 -35.0(5)
C7 C1 C2 C5 -158.4(4)
C2 O1 C3 O2 173.9(5)
C2 O1 C3 C4 -8.1(5)
O2 C3 C4 C5 -177.0(5)
O1 C3 C4 C5 5.3(5)
O2 C3 C4 C10 5.6(8)
O1 C3 C4 C10 -172.1(4)
C10 C4 C5 C6 15.2(10)
C3 C4 C5 C6 -162.1(6)
C10 C4 C5 C2 176.7(5)
C3 C4 C5 C2 -0.5(5)
O1 C2 C5 C4 -4.3(5)
C1 C2 C5 C4 -128.2(4)
O1 C2 C5 C6 163.4(4)
C1 C2 C5 C6 39.4(5)
C4 C5 C6 N1 136.3(6)
C2 C5 C6 N1 -25.6(4)
C16 N1 C6 C5 -157.9(4)
C1 N1 C6 C5 1.9(5)
N1 C1 C7 C9 -45.5(7)
C2 C1 C7 C9 69.3(7)
N1 C1 C7 C8 -168.6(4)
C2 C1 C7 C8 -53.8(6)
C5 C4 C10 C11 -169.1(5)
C3 C4 C10 C11 7.7(7)
C5 C4 C10 C15 8.6(8)
C3 C4 C10 C15 -174.6(4)
C15 C10 C11 C12 0.5(7)
C4 C10 C11 C12 178.2(5)
C10 C11 C12 C13 -1.9(8)
C11 C12 C13 C14 1.5(8)
C12 C13 C14 C15 0.2(8)
C11 C10 C15 C14 1.2(7)
C4 C10 C15 C14 -176.5(5)
C13 C14 C15 C10 -1.6(8)
C17 O4 C16 O3 -5.1(7)
C17 O4 C16 N1 174.8(4)
C1 N1 C16 O3 -173.2(4)
C6 N1 C16 O3 -16.8(7)
C1 N1 C16 O4 6.9(7)
C6 N1 C16 O4 163.3(4)
C16 O4 C17 C20 -61.4(6)
C16 O4 C17 C18 63.0(6)
C16 O4 C17 C19 -180.0(5)
